data_7004370
loop_
_publ_author_name
'Harjani, Jitendra R.'
'Fri\<s\<ci\'c, Tomislav'
'MacGillivray, Leonard R.'
'Singer, Robert D.'

_publ_section_title
;
 Removal of metal ions from aqueous solutions using chelating
 task-specific ionic liquids
;
_journal_issue 34
_journal_name_full 'Dalton Transactions'
_journal_page_first 4595
_journal_paper_doi 10.1039/b806369a
_journal_year 2008
_chemical_formula_moiety 'C20 H28 Co N6 O8, 2(H2 O)'
_chemical_formula_sum 'C20 H32 Co N6 O10'
_chemical_formula_weight 575.45
_chemical_name_common 'Co(EDA-mim)2 dihydrate'
_chemical_name_systematic
;
Co(EDA-mim)2 dihydrate
;
_space_group_IT_number 61
_symmetry_cell_setting orthorhombic
_symmetry_space_group_name_Hall '-P 2ac 2ab'
_symmetry_space_group_name_H-M 'P b c a'
_atom_sites_solution_hydrogens geom
_atom_sites_solution_primary direct
_atom_sites_solution_secondary difmap
_audit_creation_method SHELXL-97
_cell_angle_alpha 90.00
_cell_angle_beta 90.00
_cell_angle_gamma 90.00
_cell_formula_units_Z 4
_cell_length_a 11.3066(11)
_cell_length_b 10.1637(10)
_cell_length_c 21.496(2)
_cell_measurement_reflns_used 9175
_cell_measurement_temperature 173(2)
_cell_measurement_theta_max 27.48
_cell_measurement_theta_min 1.00
_cell_volume 2470.3(4)
_computing_structure_refinement 'SHELXL-97 (Sheldrick, 1997)'
_diffrn_ambient_temperature 173(2)
_diffrn_measured_fraction_theta_full 0.998
_diffrn_measured_fraction_theta_max 0.998
_diffrn_measurement_device_type 'Nonius KappaCCD'
_diffrn_measurement_method 'CCD phi and omega scans'
_diffrn_radiation_monochromator graphite
_diffrn_radiation_source 'fine-focus sealed tube'
_diffrn_radiation_type MoK\a
_diffrn_radiation_wavelength 0.71073
_diffrn_reflns_av_R_equivalents 0.0743
_diffrn_reflns_av_sigmaI/netI 0.0492
_diffrn_reflns_limit_h_max 14
_diffrn_reflns_limit_h_min -14
_diffrn_reflns_limit_k_max 13
_diffrn_reflns_limit_k_min -12
_diffrn_reflns_limit_l_max 27
_diffrn_reflns_limit_l_min -27
_diffrn_reflns_number 17405
_diffrn_reflns_theta_full 27.50
_diffrn_reflns_theta_max 27.50
_diffrn_reflns_theta_min 1.89
_diffrn_standards_number 0
_exptl_absorpt_coefficient_mu 0.761
_exptl_absorpt_correction_T_max 0.9557
_exptl_absorpt_correction_T_min 0.7504
_exptl_absorpt_correction_type multi-scan
_exptl_absorpt_process_details 'Scalepack (Otwinowski & Minor, 1997)'
_exptl_crystal_colour red
_exptl_crystal_density_diffrn 1.547
_exptl_crystal_density_method 'not measured'
_exptl_crystal_description prism
_exptl_crystal_F_000 1204
_exptl_crystal_size_max 0.40
_exptl_crystal_size_mid 0.21
_exptl_crystal_size_min 0.06
_refine_diff_density_max 0.397
_refine_diff_density_min -0.518
_refine_diff_density_rms 0.148
_refine_ls_extinction_method none
_refine_ls_goodness_of_fit_ref 1.098
_refine_ls_hydrogen_treatment constr
_refine_ls_matrix_type full
_refine_ls_number_parameters 170
_refine_ls_number_reflns 2839
_refine_ls_number_restraints 0
_refine_ls_restrained_S_all 1.098
_refine_ls_R_factor_all 0.0790
_refine_ls_R_factor_gt 0.0375
_refine_ls_shift/su_max 0.000
_refine_ls_shift/su_mean 0.000
_refine_ls_structure_factor_coef Fsqd
_refine_ls_weighting_details 'calc w=1/[\s^2^(Fo^2^)+(0.0668P)^2^+0.0000P] where P=(Fo^2^+2Fc^2^)/3'
_refine_ls_weighting_scheme calc
_refine_ls_wR_factor_gt 0.0934
_refine_ls_wR_factor_ref 0.1253
_reflns_number_gt 1841
_reflns_number_total 2839
_reflns_threshold_expression >2sigma(I)
_cod_data_source_file b806369a.txt
_cod_data_source_block Co
_cod_original_sg_symbol_H-M Pbca
_cod_original_formula_sum 'C20 H32 Co1 N6 O10'
_cod_database_code 7004370

loop_
_symmetry_equiv_pos_as_xyz
'x, y, z'
'-x+1/2, -y, z+1/2'
'-x, y+1/2, -z+1/2'
'x+1/2, -y+1/2, -z'
'-x, -y, -z'
'x-1/2, y, -z-1/2'
'x, -y-1/2, z-1/2'
'-x-1/2, y-1/2, z'

loop_
_atom_site_label
_atom_site_type_symbol
_atom_site_fract_x
_atom_site_fract_y
_atom_site_fract_z
_atom_site_U_iso_or_equiv
_atom_site_adp_type
_atom_site_occupancy
_atom_site_symmetry_multiplicity
_atom_site_calc_flag
_atom_site_refinement_flags
_atom_site_disorder_assembly
_atom_site_disorder_group
Co Co 0.0000 0.0000 0.5000 0.01777(16) Uani 1 2 d S . .
O1 O 0.08492(15) 0.08841(16) 0.42774(8) 0.0279(4) Uani 1 1 d . . .
O2 O 0.10251(18) 0.27708(18) 0.37633(9) 0.0413(5) Uani 1 1 d . . .
O3 O -0.14683(17) -0.02641(17) 0.44152(9) 0.0289(5) Uani 1 1 d . . .
O4 O -0.31287(18) 0.0686(2) 0.41061(11) 0.0504(6) Uani 1 1 d . . .
O5 O -0.2294(3) -0.1927(3) 0.33776(10) 0.0784(9) Uani 1 1 d . . .
N1 N -0.08174(17) 0.19236(19) 0.50968(8) 0.0180(4) Uani 1 1 d . . .
N2 N -0.11006(18) 0.40786(18) 0.65305(9) 0.0242(5) Uani 1 1 d . . .
N3 N -0.0408(2) 0.4848(2) 0.73883(11) 0.0304(6) Uani 1 1 d . . .
C1 C -0.0189(2) 0.2788(2) 0.46546(12) 0.0240(6) Uani 1 1 d . . .
H1A H 0.0297 0.3417 0.4895 0.029 Uiso 1 1 calc R . .
H1B H -0.0785 0.3304 0.4421 0.029 Uiso 1 1 calc R . .
C2 C 0.0611(2) 0.2091(2) 0.41868(12) 0.0246(6) Uani 1 1 d . . .
C3 C -0.2068(2) 0.1718(3) 0.49170(11) 0.0232(6) Uani 1 1 d . . .
H3A H -0.2389 0.2551 0.4749 0.028 Uiso 1 1 calc R . .
H3B H -0.2531 0.1490 0.5293 0.028 Uiso 1 1 calc R . .
C4 C -0.2230(2) 0.0636(2) 0.44338(12) 0.0260(6) Uani 1 1 d . . .
C5 C -0.0703(2) 0.2383(2) 0.57466(11) 0.0223(6) Uani 1 1 d . . .
H5A H 0.0146 0.2388 0.5860 0.027 Uiso 1 1 calc R . .
H5B H -0.1107 0.1747 0.6023 0.027 Uiso 1 1 calc R . .
C6 C -0.1214(2) 0.3755(2) 0.58661(11) 0.0254(6) Uani 1 1 d . . .
H6A H -0.0783 0.4414 0.5614 0.031 Uiso 1 1 calc R . .
H6B H -0.2058 0.3776 0.5743 0.031 Uiso 1 1 calc R . .
C7 C -0.0218(2) 0.4765(2) 0.67840(13) 0.0251(6) Uani 1 1 d . . .
H7 H 0.0435 0.5131 0.6567 0.030 Uiso 1 1 calc R . .
C8 C -0.1441(3) 0.4191(3) 0.75308(14) 0.0427(8) Uani 1 1 d . . .
H8 H -0.1783 0.4096 0.7932 0.051 Uiso 1 1 calc R . .
C9 C -0.1870(3) 0.3712(3) 0.69944(13) 0.0373(7) Uani 1 1 d . . .
H9 H -0.2575 0.3213 0.6945 0.045 Uiso 1 1 calc R . .
C10 C 0.0323(3) 0.5593(3) 0.78252(14) 0.0462(8) Uani 1 1 d . . .
H10A H 0.1040 0.5899 0.7613 0.069 Uiso 1 1 calc R . .
H10B H 0.0543 0.5027 0.8176 0.069 Uiso 1 1 calc R . .
H10C H -0.0124 0.6352 0.7979 0.069 Uiso 1 1 calc R . .
H2O H -0.2200 -0.2715 0.3689 0.115 Uiso 1 1 d . . .
H1O H -0.2123 -0.1277 0.3666 0.115 Uiso 1 1 d . . .

loop_
_atom_site_aniso_label
_atom_site_aniso_U_11
_atom_site_aniso_U_22
_atom_site_aniso_U_33
_atom_site_aniso_U_23
_atom_site_aniso_U_13
_atom_site_aniso_U_12
Co 0.0165(3) 0.0149(3) 0.0219(3) -0.00079(18) -0.0009(2) 0.00105(19)
O1 0.0311(11) 0.0202(10) 0.0322(11) 0.0022(7) 0.0090(8) 0.0032(8)
O2 0.0488(13) 0.0361(12) 0.0390(12) 0.0150(9) 0.0187(10) 0.0102(10)
O3 0.0240(10) 0.0248(10) 0.0378(11) -0.0096(8) -0.0079(8) 0.0043(8)
O4 0.0410(13) 0.0385(13) 0.0716(16) -0.0153(11) -0.0366(12) 0.0087(10)
O5 0.119(2) 0.0717(17) 0.0446(16) -0.0124(12) -0.0043(14) -0.0412(17)
N1 0.0147(10) 0.0171(10) 0.0221(11) -0.0013(8) 0.0000(8) 0.0006(9)
N2 0.0281(12) 0.0189(11) 0.0257(12) -0.0034(9) 0.0011(9) 0.0007(10)
N3 0.0327(13) 0.0325(13) 0.0260(13) -0.0060(10) -0.0029(11) 0.0003(10)
C1 0.0257(15) 0.0169(13) 0.0295(15) 0.0026(11) 0.0052(11) 0.0003(11)
C2 0.0230(14) 0.0263(15) 0.0244(14) 0.0005(11) 0.0007(11) 0.0000(12)
C3 0.0163(13) 0.0206(13) 0.0326(15) -0.0003(11) -0.0009(11) 0.0015(10)
C4 0.0209(14) 0.0233(14) 0.0338(15) 0.0015(12) -0.0062(12) -0.0020(12)
C5 0.0238(13) 0.0188(13) 0.0244(13) -0.0029(10) -0.0025(11) 0.0029(11)
C6 0.0297(15) 0.0225(13) 0.0241(14) -0.0032(11) -0.0036(11) 0.0016(12)
C7 0.0260(15) 0.0220(14) 0.0274(14) -0.0035(11) -0.0004(11) 0.0015(11)
C8 0.049(2) 0.0494(19) 0.0295(16) -0.0064(15) 0.0114(15) -0.0120(17)
C9 0.0369(18) 0.0377(16) 0.0373(17) -0.0068(14) 0.0117(13) -0.0103(13)
C10 0.051(2) 0.053(2) 0.0340(18) -0.0165(16) -0.0128(15) -0.0033(17)

loop_
_atom_type_symbol
_atom_type_description
_atom_type_scat_dispersion_real
_atom_type_scat_dispersion_imag
_atom_type_scat_source
C C 0.0033 0.0016 'International Tables Vol C Tables 4.2.6.8 and 6.1.1.4'
H H 0.0000 0.0000 'International Tables Vol C Tables 4.2.6.8 and 6.1.1.4'
N N 0.0061 0.0033 'International Tables Vol C Tables 4.2.6.8 and 6.1.1.4'
O O 0.0106 0.0060 'International Tables Vol C Tables 4.2.6.8 and 6.1.1.4'
Co Co 0.3494 0.9721 'International Tables Vol C Tables 4.2.6.8 and 6.1.1.4'

loop_
_geom_angle_atom_site_label_1
_geom_angle_atom_site_label_2
_geom_angle_atom_site_label_3
_geom_angle
_geom_angle_site_symmetry_1
_geom_angle_site_symmetry_3
_geom_angle_publ_flag
O1 Co O1 180.0 . 5_556 ?
O1 Co O3 88.42(7) . . ?
O1 Co O3 91.58(7) 5_556 . ?
O1 Co O3 91.58(7) . 5_556 ?
O1 Co O3 88.42(7) 5_556 5_556 ?
O3 Co O3 180.00(8) . 5_556 ?
O1 Co N1 97.10(7) . 5_556 ?
O1 Co N1 82.90(7) 5_556 5_556 ?
O3 Co N1 99.44(7) . 5_556 ?
O3 Co N1 80.56(7) 5_556 5_556 ?
O1 Co N1 82.90(7) . . ?
O1 Co N1 97.10(7) 5_556 . ?
O3 Co N1 80.56(7) . . ?
O3 Co N1 99.44(7) 5_556 . ?
N1 Co N1 180.00(10) 5_556 . ?
C2 O1 Co 116.29(15) . . ?
C4 O3 Co 115.45(16) . . ?
H2O O5 H1O 95.5(2) . . ?
C1 N1 C5 112.22(19) . . ?
C1 N1 C3 112.05(18) . . ?
C5 N1 C3 112.02(18) . . ?
C1 N1 Co 105.62(13) . . ?
C5 N1 Co 109.72(14) . . ?
C3 N1 Co 104.72(14) . . ?
C7 N2 C9 108.6(2) . . ?
C7 N2 C6 125.4(2) . . ?
C9 N2 C6 126.0(2) . . ?
C7 N3 C8 109.0(2) . . ?
C7 N3 C10 125.0(3) . . ?
C8 N3 C10 125.9(3) . . ?
N1 C1 C2 115.7(2) . . ?
N1 C1 H1A 108.4 . . ?
C2 C1 H1A 108.4 . . ?
N1 C1 H1B 108.4 . . ?
C2 C1 H1B 108.4 . . ?
H1A C1 H1B 107.4 . . ?
O2 C2 O1 124.9(2) . . ?
O2 C2 C1 116.8(2) . . ?
O1 C2 C1 118.2(2) . . ?
N1 C3 C4 113.2(2) . . ?
N1 C3 H3A 108.9 . . ?
C4 C3 H3A 108.9 . . ?
N1 C3 H3B 108.9 . . ?
C4 C3 H3B 108.9 . . ?
H3A C3 H3B 107.7 . . ?
O4 C4 O3 125.1(2) . . ?
O4 C4 C3 117.2(2) . . ?
O3 C4 C3 117.7(2) . . ?
N1 C5 C6 114.39(19) . . ?
N1 C5 H5A 108.7 . . ?
C6 C5 H5A 108.7 . . ?
N1 C5 H5B 108.7 . . ?
C6 C5 H5B 108.7 . . ?
H5A C5 H5B 107.6 . . ?
N2 C6 C5 109.46(19) . . ?
N2 C6 H6A 109.8 . . ?
C5 C6 H6A 109.8 . . ?
N2 C6 H6B 109.8 . . ?
C5 C6 H6B 109.8 . . ?
H6A C6 H6B 108.2 . . ?
N3 C7 N2 108.3(2) . . ?
N3 C7 H7 125.9 . . ?
N2 C7 H7 125.9 . . ?
C9 C8 N3 106.9(3) . . ?
C9 C8 H8 126.5 . . ?
N3 C8 H8 126.5 . . ?
C8 C9 N2 107.2(3) . . ?
C8 C9 H9 126.4 . . ?
N2 C9 H9 126.4 . . ?
N3 C10 H10A 109.5 . . ?
N3 C10 H10B 109.5 . . ?
H10A C10 H10B 109.5 . . ?
N3 C10 H10C 109.5 . . ?
H10A C10 H10C 109.5 . . ?
H10B C10 H10C 109.5 . . ?

loop_
_geom_bond_atom_site_label_1
_geom_bond_atom_site_label_2
_geom_bond_distance
_geom_bond_site_symmetry_2
_geom_bond_publ_flag
Co O1 2.0352(16) . ?
Co O1 2.0352(16) 5_556 ?
Co O3 2.0996(18) . ?
Co O3 2.0996(18) 5_556 ?
Co N1 2.1725(19) 5_556 ?
Co N1 2.1725(19) . ?
O1 C2 1.271(3) . ?
O2 C2 1.235(3) . ?
O3 C4 1.257(3) . ?
O4 C4 1.238(3) . ?
O5 H2O 1.050(3) . ?
O5 H1O 0.926(2) . ?
N1 C1 1.476(3) . ?
N1 C5 1.479(3) . ?
N1 C3 1.481(3) . ?
N2 C7 1.334(3) . ?
N2 C9 1.375(3) . ?
N2 C6 1.471(3) . ?
N3 C7 1.319(4) . ?
N3 C8 1.379(4) . ?
N3 C10 1.463(4) . ?
C1 C2 1.527(3) . ?
C1 H1A 0.9900 . ?
C1 H1B 0.9900 . ?
C3 C4 1.524(4) . ?
C3 H3A 0.9900 . ?
C3 H3B 0.9900 . ?
C5 C6 1.532(3) . ?
C5 H5A 0.9900 . ?
C5 H5B 0.9900 . ?
C6 H6A 0.9900 . ?
C6 H6B 0.9900 . ?
C7 H7 0.9500 . ?
C8 C9 1.343(4) . ?
C8 H8 0.9500 . ?
C9 H9 0.9500 . ?
C10 H10A 0.9800 . ?
C10 H10B 0.9800 . ?
C10 H10C 0.9800 . ?

loop_
_geom_torsion_atom_site_label_1
_geom_torsion_atom_site_label_2
_geom_torsion_atom_site_label_3
_geom_torsion_atom_site_label_4
_geom_torsion
_geom_torsion_site_symmetry_1
_geom_torsion_site_symmetry_2
_geom_torsion_site_symmetry_3
_geom_torsion_site_symmetry_4
_geom_torsion_publ_flag
O3 Co O1 C2 82.05(18) . . . . ?
O3 Co O1 C2 -97.95(18) 5_556 . . . ?
N1 Co O1 C2 -178.63(17) 5_556 . . . ?
N1 Co O1 C2 1.37(17) . . . . ?
O1 Co O3 C4 -92.42(19) . . . . ?
O1 Co O3 C4 87.58(19) 5_556 . . . ?
N1 Co O3 C4 170.65(19) 5_556 . . . ?
N1 Co O3 C4 -9.35(19) . . . . ?
O1 Co N1 C1 -7.37(15) . . . . ?
O1 Co N1 C1 172.63(15) 5_556 . . . ?
O3 Co N1 C1 -96.95(15) . . . . ?
O3 Co N1 C1 83.05(15) 5_556 . . . ?
O1 Co N1 C5 -128.53(16) . . . . ?
O1 Co N1 C5 51.47(16) 5_556 . . . ?
O3 Co N1 C5 141.89(16) . . . . ?
O3 Co N1 C5 -38.11(16) 5_556 . . . ?
O1 Co N1 C3 111.08(14) . . . . ?
O1 Co N1 C3 -68.92(14) 5_556 . . . ?
O3 Co N1 C3 21.50(14) . . . . ?
O3 Co N1 C3 -158.50(14) 5_556 . . . ?
C5 N1 C1 C2 131.5(2) . . . . ?
C3 N1 C1 C2 -101.5(2) . . . . ?
Co N1 C1 C2 12.0(2) . . . . ?
Co O1 C2 O2 -178.5(2) . . . . ?
Co O1 C2 C1 5.4(3) . . . . ?
N1 C1 C2 O2 171.0(2) . . . . ?
N1 C1 C2 O1 -12.5(3) . . . . ?
C1 N1 C3 C4 83.3(2) . . . . ?
C5 N1 C3 C4 -149.6(2) . . . . ?
Co N1 C3 C4 -30.7(2) . . . . ?
Co O3 C4 O4 176.8(2) . . . . ?
Co O3 C4 C3 -6.2(3) . . . . ?
N1 C3 C4 O4 -156.0(2) . . . . ?
N1 C3 C4 O3 26.8(3) . . . . ?
C1 N1 C5 C6 61.0(3) . . . . ?
C3 N1 C5 C6 -66.0(3) . . . . ?
Co N1 C5 C6 178.10(17) . . . . ?
C7 N2 C6 C5 95.2(3) . . . . ?
C9 N2 C6 C5 -83.8(3) . . . . ?
N1 C5 C6 N2 177.3(2) . . . . ?
C8 N3 C7 N2 0.3(3) . . . . ?
C10 N3 C7 N2 -176.0(2) . . . . ?
C9 N2 C7 N3 -0.3(3) . . . . ?
C6 N2 C7 N3 -179.4(2) . . . . ?
C7 N3 C8 C9 -0.1(3) . . . . ?
C10 N3 C8 C9 176.1(3) . . . . ?
N3 C8 C9 N2 0.0(3) . . . . ?
C7 N2 C9 C8 0.2(3) . . . . ?
C6 N2 C9 C8 179.3(2) . . . . ?
